data_2019017
loop_
_publ_author_name
'Levason, William'
'Pugh, David'
'Reid, Gillian'

_publ_section_title
;
 Tribenzylphosphane and its hydrochloride salt, tribenzylphosphonium
 hydrogen dichloride--tribenzylphosphane (1/1)
;
_journal_coeditor_code YF3030
_journal_issue 5
_journal_name_full 'Acta Crystallographica Section C'
_journal_page_first 560
_journal_page_last 564
_journal_paper_doi 10.1107/S0108270113010226
_journal_volume 69
_journal_year 2013
_chemical_formula_iupac 'C21 H21 P'
_chemical_formula_moiety 'C21 H21 P'
_chemical_formula_sum 'C21 H21 P'
_chemical_formula_weight 304.35
_chemical_name_systematic
;
Tribenzylphosphane
;
_space_group_IT_number 14
_symmetry_cell_setting monoclinic
_symmetry_space_group_name_Hall '-P 2yn'
_symmetry_space_group_name_H-M 'P 1 21/n 1'
_atom_sites_solution_hydrogens geom
_atom_sites_solution_primary direct
_atom_sites_solution_secondary difmap
_audit_creation_method SHELXL-97
_cell_angle_alpha 90.00
_cell_angle_beta 91.051(5)
_cell_angle_gamma 90.00
_cell_formula_units_Z 4
_cell_length_a 10.9287(8)
_cell_length_b 9.5775(7)
_cell_length_c 16.0272(12)
_cell_measurement_reflns_used 3384
_cell_measurement_temperature 100(2)
_cell_measurement_theta_max 27.5
_cell_measurement_theta_min 2.5
_cell_volume 1677.3(2)
_computing_cell_refinement
;
<i>CrystalClear-SM Expert</i> (Rigaku, 2012)
;
_computing_data_collection
;
<i>CrystalClear-SM Expert</i> (Rigaku, 2012)
;
_computing_data_reduction
;
<i>CrystalClear-SM Expert</i> (Rigaku, 2012)
;
_computing_molecular_graphics 'ORTEP-3 (Farrugia, 2012)'
_computing_publication_material
;
PLATON (Spek, 2009), WinGX (Farrugia, 2012), enCIFer (Allen
<i>et al.</i>, 2004),
publCIF (Westrip, 2010) and Mercury (Macrae <i>et al.</i>,
2006).
;
_computing_structure_refinement 'SHELXL97 (Sheldrick, 2008)'
_computing_structure_solution 'SHELXS97 (Sheldrick, 2008)'
_diffrn_ambient_temperature 100(2)
_diffrn_detector_area_resol_mean 28.5714
_diffrn_measured_fraction_theta_full 0.985
_diffrn_measured_fraction_theta_max 0.985
_diffrn_measurement_device
;
AFC12 (Right): Kappa 3 circle
;
_diffrn_measurement_device_type
;
Rigaku Saturn724+ (2x2 bin mode)
;
_diffrn_measurement_method 'profile data from \w scans'
_diffrn_radiation_monochromator Confocal
_diffrn_radiation_type MoK\a
_diffrn_radiation_wavelength 0.71073
_diffrn_reflns_av_R_equivalents 0.0482
_diffrn_reflns_av_sigmaI/netI 0.0750
_diffrn_reflns_limit_h_max 13
_diffrn_reflns_limit_h_min -12
_diffrn_reflns_limit_k_max 11
_diffrn_reflns_limit_k_min -11
_diffrn_reflns_limit_l_max 20
_diffrn_reflns_limit_l_min -18
_diffrn_reflns_number 7381
_diffrn_reflns_theta_full 26.36
_diffrn_reflns_theta_max 26.36
_diffrn_reflns_theta_min 3.09
_exptl_absorpt_coefficient_mu 0.158
_exptl_absorpt_correction_T_max 0.9984
_exptl_absorpt_correction_T_min 0.9859
_exptl_absorpt_correction_type multi-scan
_exptl_absorpt_process_details '(<i>CrystalClear-SM Expert</i>; Rigaku, 2012)'
_exptl_crystal_colour colourless
_exptl_crystal_density_diffrn 1.205
_exptl_crystal_density_method 'not measured'
_exptl_crystal_description platelet
_exptl_crystal_F_000 648
_exptl_crystal_size_max 0.09
_exptl_crystal_size_mid 0.04
_exptl_crystal_size_min 0.01
_refine_diff_density_max 0.362
_refine_diff_density_min -0.361
_refine_ls_extinction_method none
_refine_ls_goodness_of_fit_ref 1.006
_refine_ls_hydrogen_treatment constr
_refine_ls_matrix_type full
_refine_ls_number_parameters 199
_refine_ls_number_reflns 3374
_refine_ls_number_restraints 0
_refine_ls_restrained_S_all 1.006
_refine_ls_R_factor_all 0.0932
_refine_ls_R_factor_gt 0.0492
_refine_ls_shift/su_max 0.000
_refine_ls_shift/su_mean 0.000
_refine_ls_structure_factor_coef Fsqd
_refine_ls_weighting_details 'calc w=1/[\s^2^(Fo^2^)+(0.0391P)^2^+0.8781P] where P=(Fo^2^+2Fc^2^)/3'
_refine_ls_weighting_scheme calc
_refine_ls_wR_factor_gt 0.0932
_refine_ls_wR_factor_ref 0.1089
_reflns_number_gt 2268
_reflns_number_total 3374
_reflns_threshold_expression I>2\s(I)
_cod_data_source_file yf3030.cif
_cod_data_source_block I
_cod_original_sg_symbol_H-M 'P 21/n'
_cod_database_code 2019017

loop_
_symmetry_equiv_pos_as_xyz
'x, y, z'
'-x+1/2, y+1/2, -z+1/2'
'-x, -y, -z'
'x-1/2, -y-1/2, z-1/2'

loop_
_atom_site_type_symbol
_atom_site_label
_atom_site_fract_x
_atom_site_fract_y
_atom_site_fract_z
_atom_site_U_iso_or_equiv
_atom_site_adp_type
_atom_site_calc_flag
_atom_site_refinement_flags
_atom_site_occupancy
_atom_site_symmetry_multiplicity
C C1 0.5006(2) 0.4221(2) 0.30990(15) 0.0200(5) Uani d . 1 1
H H1A 0.5209 0.4306 0.3701 0.024 Uiso calc R 1 1
H H1B 0.4273 0.4803 0.2982 0.024 Uiso calc R 1 1
C C2 0.4701(2) 0.2722(2) 0.29062(14) 0.0173(5) Uani d . 1 1
C C3 0.5304(2) 0.1643(3) 0.33218(14) 0.0195(5) Uani d . 1 1
H H3 0.5913 0.1861 0.3732 0.023 Uiso calc R 1 1
C C4 0.5036(2) 0.0256(3) 0.31504(14) 0.0217(5) Uani d . 1 1
H H4 0.5458 -0.0469 0.3441 0.026 Uiso calc R 1 1
C C5 0.4146(2) -0.0068(3) 0.25502(14) 0.0230(5) Uani d . 1 1
H H5 0.3953 -0.1015 0.2431 0.028 Uiso calc R 1 1
C C6 0.3546(2) 0.0991(3) 0.21302(15) 0.0235(6) Uani d . 1 1
H H6 0.2943 0.0769 0.1717 0.028 Uiso calc R 1 1
C C7 0.3812(2) 0.2375(3) 0.23029(14) 0.0203(5) Uani d . 1 1
H H7 0.3388 0.3094 0.2009 0.024 Uiso calc R 1 1
C C8 0.5464(2) 0.5451(3) 0.15258(14) 0.0193(5) Uani d . 1 1
H H8A 0.5026 0.4634 0.1288 0.023 Uiso calc R 1 1
H H8B 0.4846 0.6165 0.1668 0.023 Uiso calc R 1 1
C C9 0.6307(2) 0.6037(2) 0.08820(14) 0.0188(5) Uani d . 1 1
C C10 0.6884(2) 0.5141(3) 0.03304(14) 0.0230(5) Uani d . 1 1
H H10 0.6735 0.4165 0.0364 0.028 Uiso calc R 1 1
C C11 0.7669(2) 0.5643(3) -0.02667(15) 0.0259(6) Uani d . 1 1
H H11 0.8055 0.5014 -0.0637 0.031 Uiso calc R 1 1
C C12 0.7892(2) 0.7059(3) -0.03255(15) 0.0237(6) Uani d . 1 1
H H12 0.8423 0.7407 -0.0740 0.028 Uiso calc R 1 1
C C13 0.7338(2) 0.7969(3) 0.02228(15) 0.0219(5) Uani d . 1 1
H H13 0.7495 0.8943 0.0189 0.026 Uiso calc R 1 1
C C14 0.6552(2) 0.7457(3) 0.08223(15) 0.0200(5) Uani d . 1 1
H H14 0.6177 0.8088 0.1197 0.024 Uiso calc R 1 1
C C15 0.6419(2) 0.6646(2) 0.30018(15) 0.0207(5) Uani d . 1 1
H H15A 0.6825 0.7305 0.2620 0.025 Uiso calc R 1 1
H H15B 0.5584 0.7003 0.3102 0.025 Uiso calc R 1 1
C C16 0.7123(2) 0.6607(2) 0.38159(14) 0.0170(5) Uani d . 1 1
C C17 0.6551(2) 0.6783(2) 0.45773(15) 0.0204(5) Uani d . 1 1
H H17 0.5691 0.6923 0.4590 0.025 Uiso calc R 1 1
C C18 0.7228(2) 0.6755(3) 0.53188(15) 0.0213(5) Uani d . 1 1
H H18 0.6829 0.6877 0.5835 0.026 Uiso calc R 1 1
C C19 0.8479(2) 0.6552(2) 0.53089(14) 0.0206(5) Uani d . 1 1
H H19 0.8941 0.6537 0.5817 0.025 Uiso calc R 1 1
C C20 0.9056(2) 0.6370(2) 0.45531(14) 0.0196(5) Uani d . 1 1
H H20 0.9916 0.6229 0.4542 0.024 Uiso calc R 1 1
C C21 0.8383(2) 0.6394(2) 0.38182(14) 0.0179(5) Uani d . 1 1
H H21 0.8785 0.6262 0.3304 0.021 Uiso calc R 1 1
P P1 0.63037(6) 0.49121(7) 0.24908(4) 0.01694(16) Uani d . 1 1

loop_
_atom_site_aniso_label
_atom_site_aniso_U_11
_atom_site_aniso_U_22
_atom_site_aniso_U_33
_atom_site_aniso_U_12
_atom_site_aniso_U_13
_atom_site_aniso_U_23
C1 0.0231(13) 0.0185(13) 0.0183(12) 0.0008(11) 0.0012(10) -0.0004(10)
C2 0.0201(12) 0.0170(12) 0.0148(12) -0.0019(10) 0.0035(9) -0.0006(10)
C3 0.0216(12) 0.0205(13) 0.0163(12) -0.0022(10) -0.0015(9) -0.0020(10)
C4 0.0269(13) 0.0187(13) 0.0196(12) -0.0003(11) 0.0030(10) 0.0032(10)
C5 0.0306(13) 0.0174(13) 0.0212(12) -0.0070(11) 0.0046(10) -0.0027(11)
C6 0.0226(13) 0.0279(15) 0.0201(13) -0.0083(11) -0.0030(10) -0.0021(11)
C7 0.0203(12) 0.0235(13) 0.0172(12) 0.0004(10) 0.0006(10) 0.0017(10)
C8 0.0206(12) 0.0181(12) 0.0190(12) -0.0010(10) -0.0047(9) -0.0001(10)
C9 0.0195(12) 0.0206(13) 0.0161(12) -0.0012(10) -0.0064(9) 0.0023(10)
C10 0.0320(13) 0.0174(13) 0.0195(12) -0.0026(11) -0.0005(10) -0.0004(11)
C11 0.0333(14) 0.0247(14) 0.0197(13) 0.0004(12) 0.0005(11) -0.0025(11)
C12 0.0234(13) 0.0299(15) 0.0175(12) -0.0020(11) -0.0028(10) 0.0063(11)
C13 0.0243(13) 0.0160(13) 0.0249(13) -0.0006(10) -0.0094(10) 0.0047(11)
C14 0.0222(12) 0.0186(13) 0.0191(12) 0.0029(10) -0.0059(10) 0.0000(10)
C15 0.0254(13) 0.0129(12) 0.0234(13) -0.0001(10) -0.0059(10) 0.0012(10)
C16 0.0208(12) 0.0091(11) 0.0209(12) 0.0009(10) -0.0014(10) 0.0009(10)
C17 0.0200(12) 0.0145(12) 0.0268(13) 0.0003(10) 0.0017(10) -0.0008(10)
C18 0.0306(14) 0.0159(12) 0.0176(12) -0.0031(11) 0.0067(10) -0.0009(10)
C19 0.0333(14) 0.0149(12) 0.0135(12) -0.0020(11) -0.0059(10) 0.0017(10)
C20 0.0234(13) 0.0146(12) 0.0208(12) 0.0013(10) -0.0022(10) 0.0018(10)
C21 0.0235(13) 0.0128(12) 0.0175(12) -0.0006(10) 0.0020(10) -0.0002(10)
P1 0.0197(3) 0.0146(3) 0.0165(3) -0.0011(3) -0.0016(2) -0.0001(3)

loop_
_atom_type_symbol
_atom_type_description
_atom_type_scat_dispersion_real
_atom_type_scat_dispersion_imag
_atom_type_scat_source
C C 0.0033 0.0016 'International Tables Vol C Tables 4.2.6.8 and 6.1.1.4'
H H 0.0000 0.0000 'International Tables Vol C Tables 4.2.6.8 and 6.1.1.4'
P P 0.1023 0.0942 'International Tables Vol C Tables 4.2.6.8 and 6.1.1.4'

loop_
_geom_angle_atom_site_label_1
_geom_angle_atom_site_label_2
_geom_angle_atom_site_label_3
_geom_angle
_geom_angle_publ_flag
C2 C1 P1 113.61(16) ?
C2 C1 H1A 108.8 ?
P1 C1 H1A 108.8 ?
C2 C1 H1B 108.8 ?
P1 C1 H1B 108.8 ?
H1A C1 H1B 107.7 ?
C3 C2 C7 118.2(2) ?
C3 C2 C1 120.7(2) ?
C7 C2 C1 121.1(2) ?
C4 C3 C2 121.4(2) ?
C4 C3 H3 119.3 ?
C2 C3 H3 119.3 ?
C3 C4 C5 119.5(2) ?
C3 C4 H4 120.2 ?
C5 C4 H4 120.2 ?
C6 C5 C4 119.7(2) ?
C6 C5 H5 120.2 ?
C4 C5 H5 120.2 ?
C5 C6 C7 120.7(2) ?
C5 C6 H6 119.6 ?
C7 C6 H6 119.6 ?
C6 C7 C2 120.4(2) ?
C6 C7 H7 119.8 ?
C2 C7 H7 119.8 ?
C9 C8 P1 112.04(16) ?
C9 C8 H8A 109.2 ?
P1 C8 H8A 109.2 ?
C9 C8 H8B 109.2 ?
P1 C8 H8B 109.2 ?
H8A C8 H8B 107.9 ?
C14 C9 C10 118.0(2) ?
C14 C9 C8 122.2(2) ?
C10 C9 C8 119.7(2) ?
C11 C10 C9 121.2(2) ?
C11 C10 H10 119.4 ?
C9 C10 H10 119.4 ?
C12 C11 C10 120.1(2) ?
C12 C11 H11 120.0 ?
C10 C11 H11 120.0 ?
C11 C12 C13 119.6(2) ?
C11 C12 H12 120.2 ?
C13 C12 H12 120.2 ?
C12 C13 C14 120.0(2) ?
C12 C13 H13 120.0 ?
C14 C13 H13 120.0 ?
C13 C14 C9 121.0(2) ?
C13 C14 H14 119.5 ?
C9 C14 H14 119.5 ?
C16 C15 P1 113.00(16) ?
C16 C15 H15A 109.0 ?
P1 C15 H15A 109.0 ?
C16 C15 H15B 109.0 ?
P1 C15 H15B 109.0 ?
H15A C15 H15B 107.8 ?
C17 C16 C21 118.4(2) ?
C17 C16 C15 121.9(2) ?
C21 C16 C15 119.8(2) ?
C18 C17 C16 120.5(2) ?
C18 C17 H17 119.7 ?
C16 C17 H17 119.7 ?
C19 C18 C17 120.3(2) ?
C19 C18 H18 119.9 ?
C17 C18 H18 119.9 ?
C18 C19 C20 119.6(2) ?
C18 C19 H19 120.2 ?
C20 C19 H19 120.2 ?
C21 C20 C19 120.0(2) ?
C21 C20 H20 120.0 ?
C19 C20 H20 120.0 ?
C20 C21 C16 121.2(2) ?
C20 C21 H21 119.4 ?
C16 C21 H21 119.4 ?
C15 P1 C8 98.48(11) y
C15 P1 C1 97.69(11) y
C8 P1 C1 99.53(11) y

loop_
_geom_bond_atom_site_label_1
_geom_bond_atom_site_label_2
_geom_bond_distance
_geom_bond_publ_flag
C1 C2 1.505(3) ?
C1 P1 1.858(2) y
C1 H1A 0.9900 ?
C1 H1B 0.9900 ?
C2 C3 1.389(3) ?
C2 C7 1.398(3) ?
C3 C4 1.387(3) ?
C3 H3 0.9500 ?
C4 C5 1.391(3) ?
C4 H4 0.9500 ?
C5 C6 1.376(4) ?
C5 H5 0.9500 ?
C6 C7 1.385(3) ?
C6 H6 0.9500 ?
C7 H7 0.9500 ?
C8 C9 1.504(3) ?
C8 P1 1.857(2) y
C8 H8A 0.9900 ?
C8 H8B 0.9900 ?
C9 C14 1.391(3) ?
C9 C10 1.391(3) ?
C10 C11 1.384(3) ?
C10 H10 0.9500 ?
C11 C12 1.381(4) ?
C11 H11 0.9500 ?
C12 C13 1.385(3) ?
C12 H12 0.9500 ?
C13 C14 1.390(3) ?
C13 H13 0.9500 ?
C14 H14 0.9500 ?
C15 C16 1.503(3) ?
C15 P1 1.855(2) y
C15 H15A 0.9900 ?
C15 H15B 0.9900 ?
C16 C17 1.391(3) ?
C16 C21 1.392(3) ?
C17 C18 1.388(3) ?
C17 H17 0.9500 ?
C18 C19 1.381(3) ?
C18 H18 0.9500 ?
C19 C20 1.387(3) ?
C19 H19 0.9500 ?
C20 C21 1.378(3) ?
C20 H20 0.9500 ?
C21 H21 0.9500 ?

loop_
_geom_torsion_atom_site_label_1
_geom_torsion_atom_site_label_2
_geom_torsion_atom_site_label_3
_geom_torsion_atom_site_label_4
_geom_torsion
_geom_torsion_publ_flag
P1 C1 C2 C3 86.5(2) y
P1 C1 C2 C7 -93.1(2) y
C7 C2 C3 C4 -0.3(3) ?
C1 C2 C3 C4 -179.9(2) ?
C2 C3 C4 C5 0.0(3) ?
C3 C4 C5 C6 0.4(3) ?
C4 C5 C6 C7 -0.5(3) ?
C5 C6 C7 C2 0.3(4) ?
C3 C2 C7 C6 0.1(3) ?
C1 C2 C7 C6 179.7(2) ?
P1 C8 C9 C14 -92.7(2) y
P1 C8 C9 C10 86.4(2) y
C14 C9 C10 C11 -0.6(4) ?
C8 C9 C10 C11 -179.7(2) ?
C9 C10 C11 C12 -0.1(4) ?
C10 C11 C12 C13 0.8(4) ?
C11 C12 C13 C14 -0.7(4) ?
C12 C13 C14 C9 -0.1(4) ?
C10 C9 C14 C13 0.8(4) ?
C8 C9 C14 C13 179.8(2) ?
P1 C15 C16 C17 -109.5(2) y
P1 C15 C16 C21 70.6(3) y
C21 C16 C17 C18 0.5(3) ?
C15 C16 C17 C18 -179.4(2) ?
C16 C17 C18 C19 0.0(4) ?
C17 C18 C19 C20 -0.2(4) ?
C18 C19 C20 C21 0.0(4) ?
C19 C20 C21 C16 0.4(4) ?
C17 C16 C21 C20 -0.7(3) ?
C15 C16 C21 C20 179.2(2) ?
C16 C15 P1 C8 -177.50(17) ?
C16 C15 P1 C1 81.60(19) ?
C9 C8 P1 C15 82.23(18) ?
C9 C8 P1 C1 -178.44(17) ?
C2 C1 P1 C15 -174.85(17) ?
C2 C1 P1 C8 85.16(19) ?
